data_1572191
loop_
_publ_author_name
'Delano, 4th, Francis'
'Benner, Florian'
'Jang, Seoyun'
'Greer, Samuel M.'
'Demir, Selvan'

_publ_section_title
;
 Construction of intermolecular &#x3c3;-hole interactions in rare earth
 metallocene complexes using a 2,3,4,5-tetraiodopyrrolyl anion.
;
_journal_issue 33
_journal_name_full 'Chemical science'
_journal_page_first 13389
_journal_page_last 13404
_journal_paper_doi 10.1039/d4sc03786c
_journal_volume 15
_journal_year 2024
_chemical_formula_moiety 'C26 H38 Dy N'
_chemical_formula_sum 'C26 H38 Dy N'
_chemical_formula_weight 527.07
_space_group_crystal_system monoclinic
_space_group_IT_number 14
_space_group_name_Hall '-P 2ybc'
_space_group_name_H-M_alt 'P 1 21/c 1'
_atom_sites_solution_hydrogens geom
_atom_sites_solution_primary dual
_audit_creation_date 2024-02-07
_audit_creation_method
;
Olex2 1.5
(compiled 2023.08.24 svn.re1ec1418 for OlexSys, GUI svn.r6817)
;
_audit_update_record
;
2024-04-22 deposited with the CCDC.	2024-07-25 downloaded from the CCDC.
;
_cell_angle_alpha 90
_cell_angle_beta 98.5100(10)
_cell_angle_gamma 90
_cell_formula_units_Z 4
_cell_length_a 9.34360(10)
_cell_length_b 15.2429(2)
_cell_length_c 16.38150(10)
_cell_measurement_reflns_used 13664
_cell_measurement_temperature 100.0(2)
_cell_measurement_theta_max 79.7040
_cell_measurement_theta_min 2.9020
_cell_volume 2307.42(4)
_computing_cell_refinement 'CrysAlisPro 1.171.42.100a (Rigaku OD, 2023)'
_computing_data_collection 'CrysAlisPro 1.171.42.100a (Rigaku OD, 2023)'
_computing_data_reduction 'CrysAlisPro 1.171.42.100a (Rigaku OD, 2023)'
_computing_molecular_graphics 'Olex2 1.5 (Dolomanov et al., 2009)'
_computing_publication_material 'Olex2 1.5 (Dolomanov et al., 2009)'
_computing_structure_refinement 'SHELXL 2018/3 (Sheldrick, 2015)'
_computing_structure_solution 'SHELXT 2018/2 (Sheldrick, 2018)'
_diffrn_ambient_temperature 100.15
_diffrn_detector_area_resol_mean 10.0000
_diffrn_detector_type HyPix
_diffrn_measured_fraction_theta_full 1.000
_diffrn_measured_fraction_theta_max 0.986
_diffrn_measurement_details
;
List of Runs (angles in degrees, time in seconds):

  # Type    Start    End  Width  t~exp~   \w     \q     \k     \f   Frames
#--------------------------------------------------------------------------
  1  \w    -19.00  74.00   0.50    0.07    --   47.10 -87.00-139.00  186
  2  \w   -163.00 -81.00   0.50    0.27    --  -91.75 -87.00-139.00  164
  3  \w    -78.00 -19.00   0.50    0.27    --  -91.75  87.00 -22.00  118
  4  \w    103.00 178.00   0.50    0.27    --  113.25  87.00 -22.00  150
  5  \w     42.00 104.00   0.50    0.27    --  113.25 -87.00-139.00  124
  6  \w    -47.00  26.00   0.50    0.07    --  -47.10  37.00  90.00  146
  7  \w    -39.00  28.00   0.50    0.07    --  -47.10  19.00 -30.00  134
  8  \w    -74.00  26.00   0.50    0.07    --  -47.10  87.00 -22.00  200
  9  \w     36.00  93.00   0.50    0.07    --   47.10-125.00  60.00  114
 10  \w    -53.00 -20.00   0.50    0.27    --  -91.75  45.00 120.00   66
 11  \w    101.00 178.00   0.50    0.27    --  113.25  30.00 -90.00  154
 12  \w     42.00  69.00   0.50    0.27    --  113.25 -61.00 -90.00   54
 13  \w     42.00  94.00   0.50    0.27    --  113.25 -77.00 120.00  104
 14  \w     42.00  94.00   0.50    0.27    --  113.25 -77.00 -90.00  104
 15  \w     42.00  69.00   0.50    0.27    --  113.25 -61.00  90.00   54
 16  \w     42.00  69.00   0.50    0.27    --  113.25 -61.00-150.00   54
 17  \w     44.00 108.00   0.50    0.27    --  113.25-125.00  90.00  128
 18  \w     42.00  69.00   0.50    0.27    --  113.25 -61.00 -60.00   54
 19  \w     42.00  94.00   0.50    0.27    --  113.25 -77.00 -60.00  104
 20  \w    106.00 178.00   0.50    0.27    --  113.25  61.00 150.00  144
 21  \w     42.00  94.00   0.50    0.27    --  113.25 -77.00-120.00  104
 22  \w     42.00  69.00   0.50    0.27    --  113.25 -61.00 150.00   54
 23  \w    101.00 178.00   0.50    0.27    --  113.25  30.00 120.00  154
 24  \w    110.00 178.00   0.50    0.27    --  113.25  77.00  30.00  136
 25  \w     42.00  69.00   0.50    0.27    --  113.25 -61.00 -30.00   54
 26  \w     42.00  94.00   0.50    0.27    --  113.25 -77.00   0.00  104
 27  \w    110.00 178.00   0.50    0.27    --  113.25  77.00-180.00  136
 28  \w     47.00  99.00   0.50    0.27    --  113.25 -94.00  90.00  104
 29  \w     42.00  74.00   0.50    0.27    --  113.25 -77.00  60.00   64
;
_diffrn_measurement_device 'four-circle diffractometer'
_diffrn_measurement_device_type 'XtaLAB Synergy, Dualflex, HyPix'
_diffrn_measurement_method '\w scans'
_diffrn_radiation_type CuK\a
_diffrn_radiation_wavelength 1.54184
_diffrn_reflns_av_R_equivalents 0.0465
_diffrn_reflns_av_unetI/netI 0.0353
_diffrn_reflns_Laue_measured_fraction_full 1.000
_diffrn_reflns_Laue_measured_fraction_max 0.986
_diffrn_reflns_limit_h_max 11
_diffrn_reflns_limit_h_min -11
_diffrn_reflns_limit_k_max 19
_diffrn_reflns_limit_k_min -19
_diffrn_reflns_limit_l_max 20
_diffrn_reflns_limit_l_min -14
_diffrn_reflns_number 25149
_diffrn_reflns_point_group_measured_fraction_full 1.000
_diffrn_reflns_point_group_measured_fraction_max 0.986
_diffrn_reflns_theta_full 67.684
_diffrn_reflns_theta_max 80.274
_diffrn_reflns_theta_min 3.982
_exptl_absorpt_coefficient_mu 17.376
_exptl_absorpt_correction_T_max 1.000
_exptl_absorpt_correction_T_min 0.357
_exptl_absorpt_correction_type gaussian
_exptl_absorpt_process_details
;
CrysAlisPro 1.171.42.100a (Rigaku Oxford Diffraction, 2023)
Numerical absorption correction based on gaussian integration over
a multifaceted crystal model
Empirical absorption correction using spherical harmonics,
implemented in SCALE3 ABSPACK scaling algorithm.
;
_exptl_crystal_colour green
_exptl_crystal_colour_primary green
_exptl_crystal_density_diffrn 1.517
_exptl_crystal_description block
_exptl_crystal_F_000 1068
_exptl_crystal_size_max 0.283
_exptl_crystal_size_mid 0.174
_exptl_crystal_size_min 0.138
_refine_diff_density_max 1.894
_refine_diff_density_min -1.069
_refine_diff_density_rms 0.122
_refine_ls_extinction_method none
_refine_ls_goodness_of_fit_ref 1.073
_refine_ls_hydrogen_treatment constr
_refine_ls_matrix_type full
_refine_ls_number_parameters 265
_refine_ls_number_reflns 4967
_refine_ls_number_restraints 0
_refine_ls_restrained_S_all 1.073
_refine_ls_R_factor_all 0.0337
_refine_ls_R_factor_gt 0.0306
_refine_ls_shift/su_max 0.001
_refine_ls_shift/su_mean 0.000
_refine_ls_structure_factor_coef Fsqd
_refine_ls_weighting_details 'w=1/[\s^2^(Fo^2^)+(0.0551P)^2^] where P=(Fo^2^+2Fc^2^)/3'
_refine_ls_weighting_scheme calc
_refine_ls_wR_factor_gt 0.0829
_refine_ls_wR_factor_ref 0.0849
_reflns_Friedel_coverage 0.000
_reflns_number_gt 4473
_reflns_number_total 4967
_reflns_threshold_expression 'I > 2\s(I)'
_cod_data_source_file d4sc03786c2.cif
_cod_data_source_block Cpstar2DyDMP
_cod_depositor_comments 'Adding full bibliography for 1572175--1572199.cif.'
_cod_database_code 1572191
_shelx_shelxl_version_number 2018/3
_shelx_space_group_comment
;
The symmetry employed for this shelxl refinement is uniquely defined
by the following loop, which should always be used as a source of
symmetry information in preference to the above space-group names.
They are only intended as comments.
;
_shelx_estimated_absorpt_t_max 0.198
_shelx_estimated_absorpt_t_min 0.084
_olex2_refinement_description
;
1. Fixed Uiso
 At 1.2 times of:
  All C(H) groups
 At 1.5 times of:
  All C(H,H,H) groups
2.a Aromatic/amide H refined with riding coordinates:
 C3(H3), C2(H2)
2.b Idealised Me refined as rotating group:
 C13(H13A,H13B,H13C), C14(H14A,H14B,H14C), C12(H12A,H12B,H12C), C15(H15A,H15B,
 H15C), C25(H25A,H25B,H25C), C22(H22A,H22B,H22C), C24(H24A,H24B,H24C), C16(H16A,
 H16B,H16C), C26(H26A,H26B,H26C), C23(H23A,H23B,H23C), C5(H5A,H5B,H5C), C6(H6A,
 H6B,H6C)
;
_olex2_submission_special_instructions 'No special instructions were received'
_oxdiff_exptl_absorpt_empirical_details
;
Empirical correction (ABSPACK) includes:
- Absorption correction using spherical harmonics
- Frame scaling
- Detector area scaling
;

loop_
_space_group_symop_operation_xyz
'x, y, z'
'-x, y+1/2, -z+1/2'
'-x, -y, -z'
'x, -y-1/2, z-1/2'

loop_
_atom_site_label
_atom_site_type_symbol
_atom_site_fract_x
_atom_site_fract_y
_atom_site_fract_z
_atom_site_U_iso_or_equiv
_atom_site_adp_type
_atom_site_occupancy
_atom_site_site_symmetry_order
_atom_site_calc_flag
_atom_site_refinement_flags_posn
_atom_site_refinement_flags_adp
_atom_site_refinement_flags_occupancy
_atom_site_disorder_assembly
_atom_site_disorder_group
Dy1 Dy 0.24850(2) 0.41165(2) 0.24673(2) 0.01050(8) Uani 1 1 d . . . . .
N1 N 0.06689(19) 0.38180(12) 0.32319(11) 0.0130(3) Uani 1 1 d . . . . .
C8 C 0.1979(2) 0.32883(14) 0.10392(13) 0.0138(4) Uani 1 1 d . . . . .
C9 C 0.0604(2) 0.35721(15) 0.12072(13) 0.0136(4) Uani 1 1 d . . . . .
C17 C 0.5297(2) 0.42013(15) 0.29766(14) 0.0151(4) Uani 1 1 d . . . . .
C4 C -0.0245(2) 0.41875(14) 0.37208(14) 0.0148(4) Uani 1 1 d . . . . .
C20 C 0.3925(2) 0.53409(14) 0.33590(13) 0.0150(4) Uani 1 1 d . . . . .
C13 C 0.2487(3) 0.23552(15) 0.09646(15) 0.0195(5) Uani 1 1 d . . . . .
H13A H 0.181246 0.195356 0.117898 0.029 Uiso 1 1 calc R U . . .
H13B H 0.345380 0.228646 0.128325 0.029 Uiso 1 1 calc R U . . .
H13C H 0.252300 0.221985 0.038320 0.029 Uiso 1 1 calc R U . . .
C1 C 0.0882(2) 0.29585(14) 0.34924(13) 0.0159(4) Uani 1 1 d . . . . .
C10 C 0.0587(3) 0.45041(16) 0.11753(14) 0.0160(5) Uani 1 1 d . . . . .
C7 C 0.2798(3) 0.40427(14) 0.08791(14) 0.0152(4) Uani 1 1 d . . . . .
C19 C 0.3836(2) 0.46362(15) 0.39143(13) 0.0143(4) Uani 1 1 d . . . . .
C14 C -0.0650(3) 0.29896(16) 0.13385(14) 0.0187(4) Uani 1 1 d . . . . .
H14A H -0.080578 0.302624 0.191604 0.028 Uiso 1 1 calc R U . . .
H14B H -0.043192 0.238169 0.120585 0.028 Uiso 1 1 calc R U . . .
H14C H -0.152491 0.318306 0.097869 0.028 Uiso 1 1 calc R U . . .
C3 C -0.0618(3) 0.35689(16) 0.42731(14) 0.0188(5) Uani 1 1 d . . . . .
H3 H -0.124677 0.365613 0.467172 0.023 Uiso 1 1 calc R U . . .
C12 C 0.4199(3) 0.40180(16) 0.05346(15) 0.0205(5) Uani 1 1 d . . . . .
H12A H 0.478214 0.352162 0.077414 0.031 Uiso 1 1 calc R U . . .
H12B H 0.472979 0.456564 0.067089 0.031 Uiso 1 1 calc R U . . .
H12C H 0.399848 0.395040 -0.006645 0.031 Uiso 1 1 calc R U . . .
C18 C 0.4678(2) 0.39338(16) 0.36781(14) 0.0146(4) Uani 1 1 d . . . . .
C15 C -0.0661(3) 0.50932(17) 0.12897(16) 0.0234(5) Uani 1 1 d . . . . .
H15A H -0.030037 0.560339 0.162200 0.035 Uiso 1 1 calc R U . . .
H15B H -0.135008 0.476939 0.157232 0.035 Uiso 1 1 calc R U . . .
H15C H -0.114577 0.529043 0.074931 0.035 Uiso 1 1 calc R U . . .
C21 C 0.4847(2) 0.50733(15) 0.27852(13) 0.0151(4) Uani 1 1 d . . . . .
C25 C 0.3262(3) 0.62394(15) 0.34008(16) 0.0224(5) Uani 1 1 d . . . . .
H25A H 0.249152 0.621500 0.374638 0.034 Uiso 1 1 calc R U . . .
H25B H 0.285571 0.643112 0.284346 0.034 Uiso 1 1 calc R U . . .
H25C H 0.400741 0.665564 0.363971 0.034 Uiso 1 1 calc R U . . .
C22 C 0.6327(3) 0.36582(17) 0.25599(15) 0.0204(5) Uani 1 1 d . . . . .
H22A H 0.655721 0.397090 0.207313 0.031 Uiso 1 1 calc R U . . .
H22B H 0.587451 0.309410 0.239023 0.031 Uiso 1 1 calc R U . . .
H22C H 0.721765 0.355643 0.294547 0.031 Uiso 1 1 calc R U . . .
C24 C 0.3088(3) 0.46490(16) 0.46696(13) 0.0190(4) Uani 1 1 d . . . . .
H24A H 0.246749 0.413059 0.466817 0.028 Uiso 1 1 calc R U . . .
H24B H 0.249661 0.518031 0.466488 0.028 Uiso 1 1 calc R U . . .
H24C H 0.381515 0.464431 0.516656 0.028 Uiso 1 1 calc R U . . .
C16 C 0.2250(3) 0.57347(16) 0.07672(15) 0.0220(5) Uani 1 1 d . . . . .
H16A H 0.322759 0.577089 0.062038 0.033 Uiso 1 1 calc R U . . .
H16B H 0.218741 0.610726 0.124819 0.033 Uiso 1 1 calc R U . . .
H16C H 0.154623 0.593483 0.030088 0.033 Uiso 1 1 calc R U . . .
C26 C 0.5443(3) 0.56841(17) 0.21929(15) 0.0224(5) Uani 1 1 d . . . . .
H26A H 0.472440 0.613732 0.200716 0.034 Uiso 1 1 calc R U . . .
H26B H 0.566293 0.535015 0.171545 0.034 Uiso 1 1 calc R U . . .
H26C H 0.632922 0.596146 0.247136 0.034 Uiso 1 1 calc R U . . .
C2 C 0.0113(3) 0.27829(16) 0.41314(14) 0.0196(5) Uani 1 1 d . . . . .
H2 H 0.008163 0.224322 0.441824 0.023 Uiso 1 1 calc R U . . .
C23 C 0.5023(3) 0.31013(16) 0.41610(15) 0.0218(5) Uani 1 1 d . . . . .
H23A H 0.534456 0.265210 0.380054 0.033 Uiso 1 1 calc R U . . .
H23B H 0.415559 0.289507 0.437355 0.033 Uiso 1 1 calc R U . . .
H23C H 0.579332 0.321464 0.462346 0.033 Uiso 1 1 calc R U . . .
C5 C 0.1803(3) 0.23374(15) 0.30852(15) 0.0188(4) Uani 1 1 d . . . . .
H5A H 0.270631 0.262986 0.300645 0.028 Uiso 1 1 calc R U . . .
H5B H 0.128020 0.215778 0.254806 0.028 Uiso 1 1 calc R U . . .
H5C H 0.202288 0.181902 0.343506 0.028 Uiso 1 1 calc R U . . .
C11 C 0.1923(3) 0.47938(15) 0.09715(13) 0.0156(4) Uani 1 1 d . . . . .
C6 C -0.0703(3) 0.51269(16) 0.36277(15) 0.0215(5) Uani 1 1 d . . . . .
H6A H -0.171163 0.515793 0.335952 0.032 Uiso 1 1 calc R U . . .
H6B H -0.008266 0.543578 0.328928 0.032 Uiso 1 1 calc R U . . .
H6C H -0.061551 0.540255 0.417331 0.032 Uiso 1 1 calc R U . . .

loop_
_atom_site_aniso_label
_atom_site_aniso_U_11
_atom_site_aniso_U_22
_atom_site_aniso_U_33
_atom_site_aniso_U_23
_atom_site_aniso_U_13
_atom_site_aniso_U_12
Dy1 0.00960(11) 0.01206(11) 0.01008(10) -0.00042(4) 0.00225(7) -0.00177(4)
N1 0.0116(8) 0.0150(9) 0.0128(8) -0.0007(7) 0.0032(7) -0.0007(7)
C8 0.0156(10) 0.0158(10) 0.0099(9) -0.0019(7) 0.0017(8) -0.0013(8)
C9 0.0123(10) 0.0171(11) 0.0107(9) -0.0022(8) -0.0003(8) -0.0013(8)
C17 0.0094(10) 0.0192(11) 0.0165(11) -0.0008(8) 0.0011(8) -0.0029(8)
C4 0.0111(10) 0.0203(11) 0.0135(10) -0.0032(8) 0.0030(8) -0.0017(8)
C20 0.0124(10) 0.0139(10) 0.0178(10) -0.0017(8) -0.0002(8) -0.0026(8)
C13 0.0224(12) 0.0172(11) 0.0198(11) -0.0029(8) 0.0062(9) 0.0009(9)
C1 0.0151(10) 0.0151(10) 0.0172(10) -0.0012(8) 0.0014(8) -0.0020(8)
C10 0.0167(11) 0.0183(12) 0.0121(10) 0.0008(8) -0.0005(8) 0.0028(9)
C7 0.0162(11) 0.0191(11) 0.0106(10) -0.0003(7) 0.0031(8) -0.0016(8)
C19 0.0113(10) 0.0186(10) 0.0126(10) -0.0033(8) 0.0011(8) -0.0033(9)
C14 0.0148(11) 0.0227(11) 0.0185(11) -0.0028(9) 0.0023(8) -0.0041(9)
C3 0.0156(10) 0.0277(12) 0.0149(10) -0.0009(9) 0.0078(8) -0.0029(9)
C12 0.0189(12) 0.0262(12) 0.0175(11) -0.0015(9) 0.0066(9) -0.0031(9)
C18 0.0130(11) 0.0157(10) 0.0147(10) 0.0004(8) 0.0008(8) -0.0005(9)
C15 0.0198(12) 0.0258(12) 0.0236(12) -0.0012(9) -0.0004(9) 0.0080(10)
C21 0.0119(10) 0.0176(10) 0.0155(10) 0.0011(8) 0.0015(8) -0.0044(8)
C25 0.0244(12) 0.0143(11) 0.0279(12) -0.0041(9) 0.0023(10) 0.0011(9)
C22 0.0129(10) 0.0261(12) 0.0230(11) -0.0047(9) 0.0051(9) 0.0012(9)
C24 0.0186(11) 0.0254(11) 0.0141(10) -0.0051(9) 0.0065(8) -0.0049(9)
C16 0.0302(13) 0.0161(10) 0.0195(11) 0.0044(9) 0.0031(10) -0.0007(10)
C26 0.0201(12) 0.0239(11) 0.0232(12) 0.0042(10) 0.0036(9) -0.0090(10)
C2 0.0222(12) 0.0198(11) 0.0170(10) 0.0025(8) 0.0038(9) -0.0049(9)
C23 0.0246(12) 0.0190(11) 0.0206(11) 0.0064(9) -0.0004(9) 0.0015(9)
C5 0.0193(11) 0.0155(10) 0.0219(11) -0.0006(8) 0.0043(9) -0.0017(8)
C11 0.0178(11) 0.0172(11) 0.0114(10) 0.0005(8) 0.0007(8) -0.0002(8)
C6 0.0213(11) 0.0238(12) 0.0203(11) -0.0029(9) 0.0060(9) 0.0049(9)

loop_
_atom_type_symbol
_atom_type_description
_atom_type_scat_dispersion_real
_atom_type_scat_dispersion_imag
_atom_type_scat_source
C C 0.0181 0.0091 'International Tables Vol C Tables 4.2.6.8 and 6.1.1.4'
H H 0.0000 0.0000 'International Tables Vol C Tables 4.2.6.8 and 6.1.1.4'
Dy Dy -9.8046 9.8477 'International Tables Vol C Tables 4.2.6.8 and 6.1.1.4'
N N 0.0311 0.0180 'International Tables Vol C Tables 4.2.6.8 and 6.1.1.4'

loop_
_exptl_crystal_face_index_h
_exptl_crystal_face_index_k
_exptl_crystal_face_index_l
_exptl_crystal_face_perp_dist
0 -1 1 0.0647
0 1 -1 0.0729
0 1 1 0.1473
0 -1 0 0.0694
0 0 1 0.1005
-1 -2 2 0.0566
1 2 -2 0.1059
2 1 2 0.1145
1 0 2 0.1038
-2 -1 -2 0.0511
-2 -2 1 0.0488
2 2 -1 0.1144
2 1 1 0.1118
-1 -2 1 0.0462
0 -2 1 0.0514
1 -1 -1 0.0821
1 -2 1 0.0646
1 -2 -2 0.0861
1 -2 -1 0.0719
0 -1 2 0.0752
2 -2 1 0.0686
2 -1 -2 0.0872
-1 -1 2 0.0755
-2 1 -2 0.0879
2 1 -2 0.0975
1 0 0 0.0906
2 -1 2 0.0824

loop_
_geom_angle_atom_site_label_1
_geom_angle_atom_site_label_2
_geom_angle_atom_site_label_3
_geom_angle
_geom_angle_site_symmetry_1
_geom_angle_site_symmetry_3
_geom_angle_publ_flag
N1 Dy1 C8 109.79(6) . . ?
N1 Dy1 C9 84.50(6) . . ?
N1 Dy1 C17 128.17(7) . . ?
N1 Dy1 C20 101.37(6) . . ?
N1 Dy1 C1 26.47(6) . . ?
N1 Dy1 C10 91.07(7) . . ?
N1 Dy1 C7 136.11(7) . . ?
N1 Dy1 C19 82.14(7) . . ?
N1 Dy1 C18 97.06(7) . . ?
N1 Dy1 C21 131.82(6) . . ?
N1 Dy1 C11 121.46(7) . . ?
C8 Dy1 C9 31.23(7) . . ?
C8 Dy1 C17 110.05(7) . . ?
C8 Dy1 C1 100.18(6) . . ?
C8 Dy1 C7 31.22(7) . . ?
C8 Dy1 C18 129.13(7) . . ?
C8 Dy1 C11 51.61(7) . . ?
C9 Dy1 C17 141.18(7) . . ?
C9 Dy1 C1 85.56(6) . . ?
C9 Dy1 C7 51.63(7) . . ?
C9 Dy1 C18 154.83(7) . . ?
C9 Dy1 C11 51.60(7) . . ?
C17 Dy1 C1 114.18(7) . . ?
C17 Dy1 C7 93.59(7) . . ?
C17 Dy1 C18 31.17(7) . . ?
C20 Dy1 C8 147.79(7) . . ?
C20 Dy1 C9 152.74(7) . . ?
C20 Dy1 C17 51.91(7) . . ?
C20 Dy1 C1 111.52(6) . . ?
C20 Dy1 C10 121.39(7) . . ?
C20 Dy1 C7 116.99(7) . . ?
C20 Dy1 C19 31.32(7) . . ?
C20 Dy1 C18 51.66(7) . . ?
C20 Dy1 C21 31.52(6) . . ?
C20 Dy1 C11 104.75(7) . . ?
C10 Dy1 C8 51.73(7) . . ?
C10 Dy1 C9 31.37(7) . . ?
C10 Dy1 C17 140.13(7) . . ?
C10 Dy1 C1 104.57(7) . . ?
C10 Dy1 C7 51.65(7) . . ?
C10 Dy1 C19 146.64(8) . . ?
C10 Dy1 C18 170.23(8) . . ?
C10 Dy1 C21 118.85(7) . . ?
C10 Dy1 C11 31.11(7) . . ?
C7 Dy1 C1 131.37(6) . . ?
C19 Dy1 C8 160.01(7) . . ?
C19 Dy1 C9 166.48(7) . . ?
C19 Dy1 C17 51.66(7) . . ?
C19 Dy1 C1 83.41(6) . . ?
C19 Dy1 C7 141.60(7) . . ?
C19 Dy1 C18 31.09(7) . . ?
C19 Dy1 C11 136.06(7) . . ?
C18 Dy1 C1 85.04(7) . . ?
C18 Dy1 C7 122.87(7) . . ?
C21 Dy1 C8 118.38(6) . . ?
C21 Dy1 C9 140.42(6) . . ?
C21 Dy1 C17 31.14(7) . . ?
C21 Dy1 C1 133.76(6) . . ?
C21 Dy1 C7 90.37(7) . . ?
C21 Dy1 C19 51.69(6) . . ?
C21 Dy1 C18 51.44(7) . . ?
C21 Dy1 C11 90.72(7) . . ?
C11 Dy1 C17 109.04(7) . . ?
C11 Dy1 C1 134.89(7) . . ?
C11 Dy1 C7 31.24(7) . . ?
C11 Dy1 C18 139.67(7) . . ?
C4 N1 Dy1 143.96(15) . . ?
C4 N1 C1 106.37(17) . . ?
C1 N1 Dy1 105.74(13) . . ?
C9 C8 Dy1 74.39(12) . . ?
C9 C8 C13 127.3(2) . . ?
C9 C8 C7 108.37(19) . . ?
C13 C8 Dy1 120.35(15) . . ?
C7 C8 Dy1 75.33(12) . . ?
C7 C8 C13 124.1(2) . . ?
C8 C9 Dy1 74.38(13) . . ?
C8 C9 C10 107.64(18) . . ?
C8 C9 C14 126.3(2) . . ?
C10 C9 Dy1 73.58(12) . . ?
C10 C9 C14 126.0(2) . . ?
C14 C9 Dy1 120.94(14) . . ?
C18 C17 Dy1 74.70(13) . . ?
C18 C17 C22 124.9(2) . . ?
C21 C17 Dy1 74.14(13) . . ?
C21 C17 C18 107.80(19) . . ?
C21 C17 C22 127.2(2) . . ?
C22 C17 Dy1 120.14(15) . . ?
N1 C4 C3 109.8(2) . . ?
N1 C4 C6 121.71(19) . . ?
C3 C4 C6 128.5(2) . . ?
C19 C20 Dy1 75.14(12) . . ?
C19 C20 C21 107.75(19) . . ?
C19 C20 C25 126.5(2) . . ?
C21 C20 Dy1 74.87(12) . . ?
C21 C20 C25 125.6(2) . . ?
C25 C20 Dy1 119.48(16) . . ?
C8 C13 H13A 109.5 . . ?
C8 C13 H13B 109.5 . . ?
C8 C13 H13C 109.5 . . ?
H13A C13 H13B 109.5 . . ?
H13A C13 H13C 109.5 . . ?
H13B C13 H13C 109.5 . . ?
N1 C1 Dy1 47.79(10) . . ?
N1 C1 C5 121.76(18) . . ?
C2 C1 Dy1 154.32(16) . . ?
C2 C1 N1 110.50(19) . . ?
C2 C1 C5 127.7(2) . . ?
C5 C1 Dy1 75.81(12) . . ?
C9 C10 Dy1 75.06(12) . . ?
C9 C10 C15 126.6(2) . . ?
C15 C10 Dy1 118.57(15) . . ?
C11 C10 Dy1 75.19(13) . . ?
C11 C10 C9 108.40(19) . . ?
C11 C10 C15 124.9(2) . . ?
C8 C7 Dy1 73.45(12) . . ?
C8 C7 C12 124.8(2) . . ?
C8 C7 C11 107.2(2) . . ?
C12 C7 Dy1 126.63(17) . . ?
C11 C7 Dy1 73.45(12) . . ?
C11 C7 C12 127.2(2) . . ?
C20 C19 Dy1 73.54(12) . . ?
C20 C19 C24 126.5(2) . . ?
C18 C19 Dy1 74.86(13) . . ?
C18 C19 C20 108.03(19) . . ?
C18 C19 C24 125.3(2) . . ?
C24 C19 Dy1 121.55(15) . . ?
C9 C14 H14A 109.5 . . ?
C9 C14 H14B 109.5 . . ?
C9 C14 H14C 109.5 . . ?
H14A C14 H14B 109.5 . . ?
H14A C14 H14C 109.5 . . ?
H14B C14 H14C 109.5 . . ?
C4 C3 H3 126.4 . . ?
C4 C3 C2 107.13(18) . . ?
C2 C3 H3 126.4 . . ?
C7 C12 H12A 109.5 . . ?
C7 C12 H12B 109.5 . . ?
C7 C12 H12C 109.5 . . ?
H12A C12 H12B 109.5 . . ?
H12A C12 H12C 109.5 . . ?
H12B C12 H12C 109.5 . . ?
C17 C18 Dy1 74.12(13) . . ?
C17 C18 C23 125.9(2) . . ?
C19 C18 Dy1 74.05(13) . . ?
C19 C18 C17 108.3(2) . . ?
C19 C18 C23 125.3(2) . . ?
C23 C18 Dy1 124.36(16) . . ?
C10 C15 H15A 109.5 . . ?
C10 C15 H15B 109.5 . . ?
C10 C15 H15C 109.5 . . ?
H15A C15 H15B 109.5 . . ?
H15A C15 H15C 109.5 . . ?
H15B C15 H15C 109.5 . . ?
C17 C21 Dy1 74.72(13) . . ?
C17 C21 C20 108.14(18) . . ?
C17 C21 C26 126.6(2) . . ?
C20 C21 Dy1 73.61(12) . . ?
C20 C21 C26 124.3(2) . . ?
C26 C21 Dy1 126.36(15) . . ?
C20 C25 H25A 109.5 . . ?
C20 C25 H25B 109.5 . . ?
C20 C25 H25C 109.5 . . ?
H25A C25 H25B 109.5 . . ?
H25A C25 H25C 109.5 . . ?
H25B C25 H25C 109.5 . . ?
C17 C22 H22A 109.5 . . ?
C17 C22 H22B 109.5 . . ?
C17 C22 H22C 109.5 . . ?
H22A C22 H22B 109.5 . . ?
H22A C22 H22C 109.5 . . ?
H22B C22 H22C 109.5 . . ?
C19 C24 H24A 109.5 . . ?
C19 C24 H24B 109.5 . . ?
C19 C24 H24C 109.5 . . ?
H24A C24 H24B 109.5 . . ?
H24A C24 H24C 109.5 . . ?
H24B C24 H24C 109.5 . . ?
H16A C16 H16B 109.5 . . ?
H16A C16 H16C 109.5 . . ?
H16B C16 H16C 109.5 . . ?
C11 C16 H16A 109.5 . . ?
C11 C16 H16B 109.5 . . ?
C11 C16 H16C 109.5 . . ?
C21 C26 H26A 109.5 . . ?
C21 C26 H26B 109.5 . . ?
C21 C26 H26C 109.5 . . ?
H26A C26 H26B 109.5 . . ?
H26A C26 H26C 109.5 . . ?
H26B C26 H26C 109.5 . . ?
C1 C2 C3 106.2(2) . . ?
C1 C2 H2 126.9 . . ?
C3 C2 H2 126.9 . . ?
C18 C23 H23A 109.5 . . ?
C18 C23 H23B 109.5 . . ?
C18 C23 H23C 109.5 . . ?
H23A C23 H23B 109.5 . . ?
H23A C23 H23C 109.5 . . ?
H23B C23 H23C 109.5 . . ?
Dy1 C5 H5A 46.6 . . ?
Dy1 C5 H5B 93.0 . . ?
Dy1 C5 H5C 153.0 . . ?
C1 C5 Dy1 75.15(12) . . ?
C1 C5 H5A 109.5 . . ?
C1 C5 H5B 109.5 . . ?
C1 C5 H5C 109.5 . . ?
H5A C5 H5B 109.5 . . ?
H5A C5 H5C 109.5 . . ?
H5B C5 H5C 109.5 . . ?
C10 C11 Dy1 73.69(13) . . ?
C10 C11 C7 108.4(2) . . ?
C10 C11 C16 124.3(2) . . ?
C7 C11 Dy1 75.32(13) . . ?
C7 C11 C16 126.8(2) . . ?
C16 C11 Dy1 123.84(15) . . ?
C4 C6 H6A 109.5 . . ?
C4 C6 H6B 109.5 . . ?
C4 C6 H6C 109.5 . . ?
H6A C6 H6B 109.5 . . ?
H6A C6 H6C 109.5 . . ?
H6B C6 H6C 109.5 . . ?

loop_
_geom_bond_atom_site_label_1
_geom_bond_atom_site_label_2
_geom_bond_distance
_geom_bond_site_symmetry_2
_geom_bond_publ_flag
Dy1 N1 2.2988(17) . ?
Dy1 C8 2.639(2) . ?
Dy1 C9 2.639(2) . ?
Dy1 C17 2.640(2) . ?
Dy1 C20 2.616(2) . ?
Dy1 C1 2.987(2) . ?
Dy1 C10 2.620(2) . ?
Dy1 C7 2.663(2) . ?
Dy1 C19 2.637(2) . ?
Dy1 C18 2.647(2) . ?
Dy1 C21 2.632(2) . ?
Dy1 C11 2.639(2) . ?
N1 C4 1.375(3) . ?
N1 C1 1.383(3) . ?
C8 C9 1.421(3) . ?
C8 C13 1.510(3) . ?
C8 C7 1.427(3) . ?
C9 C10 1.422(3) . ?
C9 C14 1.511(3) . ?
C17 C18 1.421(3) . ?
C17 C21 1.415(3) . ?
C17 C22 1.507(3) . ?
C4 C3 1.386(3) . ?
C4 C6 1.496(3) . ?
C20 C19 1.418(3) . ?
C20 C21 1.426(3) . ?
C20 C25 1.509(3) . ?
C13 H13A 0.9800 . ?
C13 H13B 0.9800 . ?
C13 H13C 0.9800 . ?
C1 C2 1.381(3) . ?
C1 C5 1.500(3) . ?
C10 C15 1.505(3) . ?
C10 C11 1.411(3) . ?
C7 C12 1.500(3) . ?
C7 C11 1.428(3) . ?
C19 C18 1.416(3) . ?
C19 C24 1.508(3) . ?
C14 H14A 0.9800 . ?
C14 H14B 0.9800 . ?
C14 H14C 0.9800 . ?
C3 H3 0.9500 . ?
C3 C2 1.415(3) . ?
C12 H12A 0.9800 . ?
C12 H12B 0.9800 . ?
C12 H12C 0.9800 . ?
C18 C23 1.505(3) . ?
C15 H15A 0.9800 . ?
C15 H15B 0.9800 . ?
C15 H15C 0.9800 . ?
C21 C26 1.509(3) . ?
C25 H25A 0.9800 . ?
C25 H25B 0.9800 . ?
C25 H25C 0.9800 . ?
C22 H22A 0.9800 . ?
C22 H22B 0.9800 . ?
C22 H22C 0.9800 . ?
C24 H24A 0.9800 . ?
C24 H24B 0.9800 . ?
C24 H24C 0.9800 . ?
C16 H16A 0.9800 . ?
C16 H16B 0.9800 . ?
C16 H16C 0.9800 . ?
C16 C11 1.514(3) . ?
C26 H26A 0.9800 . ?
C26 H26B 0.9800 . ?
C26 H26C 0.9800 . ?
C2 H2 0.9500 . ?
C23 H23A 0.9800 . ?
C23 H23B 0.9800 . ?
C23 H23C 0.9800 . ?
C5 H5A 0.9800 . ?
C5 H5B 0.9800 . ?
C5 H5C 0.9800 . ?
C6 H6A 0.9800 . ?
C6 H6B 0.9800 . ?
C6 H6C 0.9800 . ?

loop_
_geom_torsion_atom_site_label_1
_geom_torsion_atom_site_label_2
_geom_torsion_atom_site_label_3
_geom_torsion_atom_site_label_4
_geom_torsion
_geom_torsion_site_symmetry_1
_geom_torsion_site_symmetry_2
_geom_torsion_site_symmetry_3
_geom_torsion_site_symmetry_4
_geom_torsion_publ_flag
Dy1 N1 C4 C3 -152.9(2) . . . . ?
Dy1 N1 C4 C6 26.7(4) . . . . ?
Dy1 N1 C1 C2 163.71(16) . . . . ?
Dy1 N1 C1 C5 -18.0(2) . . . . ?
Dy1 C8 C9 C10 66.61(14) . . . . ?
Dy1 C8 C9 C14 -117.2(2) . . . . ?
Dy1 C8 C7 C12 123.5(2) . . . . ?
Dy1 C8 C7 C11 -66.22(16) . . . . ?
Dy1 C9 C10 C15 -114.7(2) . . . . ?
Dy1 C9 C10 C11 68.44(16) . . . . ?
Dy1 C17 C18 C19 -66.75(16) . . . . ?
Dy1 C17 C18 C23 121.2(2) . . . . ?
Dy1 C17 C21 C20 66.59(15) . . . . ?
Dy1 C17 C21 C26 -124.2(2) . . . . ?
Dy1 C20 C19 C18 67.50(16) . . . . ?
Dy1 C20 C19 C24 -117.4(2) . . . . ?
Dy1 C20 C21 C17 -67.33(16) . . . . ?
Dy1 C20 C21 C26 123.2(2) . . . . ?
Dy1 C1 C2 C3 28.9(5) . . . . ?
Dy1 C10 C11 C7 67.95(16) . . . . ?
Dy1 C10 C11 C16 -120.2(2) . . . . ?
Dy1 C7 C11 C10 -66.87(16) . . . . ?
Dy1 C7 C11 C16 121.5(2) . . . . ?
Dy1 C19 C18 C17 66.80(16) . . . . ?
Dy1 C19 C18 C23 -121.1(2) . . . . ?
N1 C4 C3 C2 0.9(3) . . . . ?
N1 C1 C2 C3 0.3(3) . . . . ?
N1 C1 C5 Dy1 13.67(19) . . . . ?
C8 C9 C10 Dy1 -67.15(15) . . . . ?
C8 C9 C10 C15 178.1(2) . . . . ?
C8 C9 C10 C11 1.3(2) . . . . ?
C8 C7 C11 Dy1 66.22(16) . . . . ?
C8 C7 C11 C10 -0.6(3) . . . . ?
C8 C7 C11 C16 -172.3(2) . . . . ?
C9 C8 C7 Dy1 67.67(15) . . . . ?
C9 C8 C7 C12 -168.9(2) . . . . ?
C9 C8 C7 C11 1.4(3) . . . . ?
C9 C10 C11 Dy1 -68.35(14) . . . . ?
C9 C10 C11 C7 -0.4(2) . . . . ?
C9 C10 C11 C16 171.5(2) . . . . ?
C4 N1 C1 Dy1 -163.4(2) . . . . ?
C4 N1 C1 C2 0.3(3) . . . . ?
C4 N1 C1 C5 178.6(2) . . . . ?
C4 C3 C2 C1 -0.7(3) . . . . ?
C20 C19 C18 Dy1 -66.62(16) . . . . ?
C20 C19 C18 C17 0.2(3) . . . . ?
C20 C19 C18 C23 172.3(2) . . . . ?
C13 C8 C9 Dy1 116.5(2) . . . . ?
C13 C8 C9 C10 -176.9(2) . . . . ?
C13 C8 C9 C14 -0.7(4) . . . . ?
C13 C8 C7 Dy1 -117.0(2) . . . . ?
C13 C8 C7 C12 6.5(4) . . . . ?
C13 C8 C7 C11 176.8(2) . . . . ?
C1 N1 C4 C3 -0.8(3) . . . . ?
C1 N1 C4 C6 178.9(2) . . . . ?
C7 C8 C9 Dy1 -68.30(16) . . . . ?
C7 C8 C9 C10 -1.7(2) . . . . ?
C7 C8 C9 C14 174.5(2) . . . . ?
C19 C20 C21 Dy1 68.56(15) . . . . ?
C19 C20 C21 C17 1.2(3) . . . . ?
C19 C20 C21 C26 -168.2(2) . . . . ?
C14 C9 C10 Dy1 116.6(2) . . . . ?
C14 C9 C10 C15 1.9(3) . . . . ?
C14 C9 C10 C11 -174.9(2) . . . . ?
C12 C7 C11 Dy1 -123.8(2) . . . . ?
C12 C7 C11 C10 169.4(2) . . . . ?
C12 C7 C11 C16 -2.3(4) . . . . ?
C18 C17 C21 Dy1 -67.71(16) . . . . ?
C18 C17 C21 C20 -1.1(3) . . . . ?
C18 C17 C21 C26 168.1(2) . . . . ?
C15 C10 C11 Dy1 114.8(2) . . . . ?
C15 C10 C11 C7 -177.3(2) . . . . ?
C15 C10 C11 C16 -5.4(4) . . . . ?
C21 C17 C18 Dy1 67.34(16) . . . . ?
C21 C17 C18 C19 0.6(3) . . . . ?
C21 C17 C18 C23 -171.4(2) . . . . ?
C21 C20 C19 Dy1 -68.37(15) . . . . ?
C21 C20 C19 C18 -0.9(3) . . . . ?
C21 C20 C19 C24 174.2(2) . . . . ?
C25 C20 C19 Dy1 115.9(2) . . . . ?
C25 C20 C19 C18 -176.6(2) . . . . ?
C25 C20 C19 C24 -1.5(4) . . . . ?
C25 C20 C21 Dy1 -115.7(2) . . . . ?
C25 C20 C21 C17 177.0(2) . . . . ?
C25 C20 C21 C26 7.5(4) . . . . ?
C22 C17 C18 Dy1 -116.4(2) . . . . ?
C22 C17 C18 C19 176.9(2) . . . . ?
C22 C17 C18 C23 4.9(4) . . . . ?
C22 C17 C21 Dy1 116.1(2) . . . . ?
C22 C17 C21 C20 -177.3(2) . . . . ?
C22 C17 C21 C26 -8.1(4) . . . . ?
C24 C19 C18 Dy1 118.2(2) . . . . ?
C24 C19 C18 C17 -175.0(2) . . . . ?
C24 C19 C18 C23 -2.9(4) . . . . ?
C2 C1 C5 Dy1 -168.4(3) . . . . ?
C5 C1 C2 C3 -177.9(2) . . . . ?
C6 C4 C3 C2 -178.7(2) . . . . ?
